data_4133222
loop_
_publ_author_name
'Chu, Jiaxiang'
'Carroll, Timothy G.'
'Wu, Guang'
'Telser, Joshua'
'Dobrovetsky, Roman'
'M\'enard, Gabriel'

_publ_section_title
;
 Probing Hydrogen Atom Transfer at a Phosphorus(V) Oxide Bond Using a
 &quot;Bulky Hydrogen Atom&quot; Surrogate: Analogies to PCET.
;
_journal_issue 45
_journal_name_full 'Journal of the American Chemical Society'
_journal_page_first 15375
_journal_page_last 15383
_journal_paper_doi 10.1021/jacs.8b09063
_journal_volume 140
_journal_year 2018
_chemical_formula_sum 'C79 H47 B Cl2 F30 N O P Si V'
_chemical_formula_weight 1829.91
_space_group_crystal_system monoclinic
_space_group_IT_number 14
_space_group_name_Hall '-P 2yn'
_space_group_name_H-M_alt 'P 1 21/n 1'
_atom_sites_solution_hydrogens geom
_audit_creation_method SHELXL-2016/6
_cell_angle_alpha 90
_cell_angle_beta 92.518(4)
_cell_angle_gamma 90
_cell_formula_units_Z 4
_cell_length_a 13.735(6)
_cell_length_b 13.546(6)
_cell_length_c 40.419(16)
_cell_measurement_reflns_used 299
_cell_measurement_temperature 100(2)
_cell_measurement_theta_max 24.5
_cell_measurement_theta_min 1.5
_cell_volume 7513(6)
_computing_structure_refinement 'SHELXL-2016/6 (Sheldrick, 2016)'
_diffrn_ambient_temperature 100(2)
_diffrn_measured_fraction_theta_full 0.966
_diffrn_measured_fraction_theta_max 0.966
_diffrn_measurement_device_type Bruker-APEX-II
_diffrn_measurement_method Omega-scan
_diffrn_radiation_type MoK\a
_diffrn_radiation_wavelength 0.71073
_diffrn_reflns_av_R_equivalents 0.2743
_diffrn_reflns_av_unetI/netI 0.3937
_diffrn_reflns_Laue_measured_fraction_full 0.966
_diffrn_reflns_Laue_measured_fraction_max 0.966
_diffrn_reflns_limit_h_max 15
_diffrn_reflns_limit_h_min -13
_diffrn_reflns_limit_k_max 11
_diffrn_reflns_limit_k_min -14
_diffrn_reflns_limit_l_max 43
_diffrn_reflns_limit_l_min -44
_diffrn_reflns_number 25233
_diffrn_reflns_point_group_measured_fraction_full 0.966
_diffrn_reflns_point_group_measured_fraction_max 0.966
_diffrn_reflns_theta_full 23.183
_diffrn_reflns_theta_max 23.183
_diffrn_reflns_theta_min 1.009
_exptl_absorpt_coefficient_mu 0.366
_exptl_absorpt_correction_T_max 0.7449
_exptl_absorpt_correction_T_min 0.3038
_exptl_absorpt_correction_type multi-scan
_exptl_absorpt_process_details sadabs
_exptl_crystal_colour dark-green
_exptl_crystal_density_diffrn 1.618
_exptl_crystal_description needle
_exptl_crystal_F_000 3672
_exptl_crystal_size_max 0.300
_exptl_crystal_size_mid 0.050
_exptl_crystal_size_min 0.050
_refine_diff_density_max 0.458
_refine_diff_density_min -0.682
_refine_diff_density_rms 0.112
_refine_ls_extinction_method none
_refine_ls_goodness_of_fit_ref 0.938
_refine_ls_hydrogen_treatment constr
_refine_ls_matrix_type full
_refine_ls_number_parameters 1078
_refine_ls_number_reflns 10325
_refine_ls_number_restraints 0
_refine_ls_restrained_S_all 0.938
_refine_ls_R_factor_all 0.2855
_refine_ls_R_factor_gt 0.0931
_refine_ls_shift/su_max 0.000
_refine_ls_shift/su_mean 0.000
_refine_ls_structure_factor_coef Fsqd
_refine_ls_weighting_details 'w=1/[\s^2^(Fo^2^)+(0.0840P)^2^] where P=(Fo^2^+2Fc^2^)/3'
_refine_ls_weighting_scheme calc
_refine_ls_wR_factor_gt 0.1918
_refine_ls_wR_factor_ref 0.2668
_reflns_Friedel_coverage 0.000
_reflns_number_gt 3401
_reflns_number_total 10325
_reflns_threshold_expression 'I > 2\s(I)'
_cod_data_source_file ja8b09063_si_004.cif
_cod_data_source_block cjx171017_0m
_cod_original_cell_volume 7513(5)
_cod_original_sg_symbol_H-M 'P 21/n'
_cod_original_formula_sum 'C79 H47 B Cl2 F30 N1 O P Si V'
_cod_database_code 4133222
_shelx_shelxl_version_number 2016/6
_shelx_space_group_comment
;
The symmetry employed for this shelxl refinement is uniquely defined
by the following loop, which should always be used as a source of
symmetry information in preference to the above space-group names.
They are only intended as comments.
;
_shelx_estimated_absorpt_t_min 0.898
_shelx_estimated_absorpt_t_max 0.982

loop_
_space_group_symop_operation_xyz
'x, y, z'
'-x+1/2, y+1/2, -z+1/2'
'-x, -y, -z'
'x-1/2, -y-1/2, z-1/2'

loop_
_atom_site_label
_atom_site_type_symbol
_atom_site_fract_x
_atom_site_fract_y
_atom_site_fract_z
_atom_site_U_iso_or_equiv
_atom_site_adp_type
_atom_site_occupancy
_atom_site_site_symmetry_order
_atom_site_calc_flag
_atom_site_refinement_flags_posn
_atom_site_refinement_flags_adp
B1 B 0.4871(11) 0.8182(14) 0.6153(4) 0.034(5) Uani 1 1 d . .
C1 C 1.0485(9) 0.4774(10) 0.6362(3) 0.028(4) Uani 1 1 d . .
C2 C 1.0614(9) 0.4313(11) 0.6055(3) 0.036(4) Uani 1 1 d . .
H2 H 1.035816 0.367059 0.601401 0.044 Uiso 1 1 calc R U
C3 C 1.1123(10) 0.4804(12) 0.5807(4) 0.047(5) Uani 1 1 d . .
H3 H 1.120494 0.449788 0.559826 0.056 Uiso 1 1 calc R U
C4 C 1.1496(10) 0.5726(13) 0.5870(4) 0.044(5) Uani 1 1 d . .
H4 H 1.184092 0.605541 0.570418 0.053 Uiso 1 1 calc R U
C5 C 1.1381(10) 0.6186(11) 0.6172(4) 0.045(4) Uani 1 1 d . .
H5 H 1.164153 0.682672 0.621134 0.054 Uiso 1 1 calc R U
C6 C 1.0878(10) 0.5702(11) 0.6418(3) 0.035(4) Uani 1 1 d . .
H6 H 1.080606 0.601497 0.662543 0.041 Uiso 1 1 calc R U
C7 C 1.0086(10) 0.4673(11) 0.6935(4) 0.033(4) Uani 1 1 d . .
C8 C 0.9334(10) 0.5359(10) 0.7037(4) 0.039(4) Uani 1 1 d . .
H8 H 0.881259 0.555331 0.688890 0.047 Uiso 1 1 calc R U
C9 C 0.9413(12) 0.5706(11) 0.7353(4) 0.040(4) Uani 1 1 d . .
H9 H 0.890938 0.611198 0.743138 0.048 Uiso 1 1 calc R U
C10 C 1.0181(13) 0.5491(12) 0.7556(4) 0.047(5) Uani 1 1 d . .
H10 H 1.022804 0.578486 0.776927 0.056 Uiso 1 1 calc R U
C11 C 1.0905(11) 0.4854(11) 0.7463(4) 0.046(5) Uani 1 1 d . .
H11 H 1.143309 0.468760 0.761223 0.055 Uiso 1 1 calc R U
C12 C 1.0839(11) 0.4467(11) 0.7147(4) 0.036(4) Uani 1 1 d . .
H12 H 1.134019 0.404098 0.707763 0.044 Uiso 1 1 calc R U
C13 C 1.0908(9) 0.2105(10) 0.6638(4) 0.031(4) Uani 1 1 d . .
C14 C 1.1589(10) 0.2299(11) 0.6417(3) 0.038(4) Uani 1 1 d . .
H14 H 1.140470 0.241492 0.619130 0.045 Uiso 1 1 calc R U
C15 C 1.2557(12) 0.2329(13) 0.6522(5) 0.064(6) Uani 1 1 d . .
H15 H 1.303666 0.245791 0.636525 0.076 Uiso 1 1 calc R U
C16 C 1.2846(11) 0.2176(11) 0.6848(5) 0.058(6) Uani 1 1 d . .
H16 H 1.350934 0.223416 0.692221 0.070 Uiso 1 1 calc R U
C17 C 1.2112(11) 0.1930(12) 0.7068(4) 0.054(5) Uani 1 1 d . .
H17 H 1.227759 0.177618 0.729308 0.065 Uiso 1 1 calc R U
C18 C 1.1173(10) 0.1917(11) 0.6954(4) 0.033(4) Uani 1 1 d . .
H18 H 1.068086 0.176814 0.710469 0.040 Uiso 1 1 calc R U
C19 C 0.9515(10) 0.1173(11) 0.6396(3) 0.035(4) Uani 1 1 d . .
C20 C 0.8545(11) 0.1072(11) 0.6336(3) 0.037(4) Uani 1 1 d . .
H20 H 0.812762 0.160519 0.638569 0.045 Uiso 1 1 calc R U
C21 C 0.8138(11) 0.0209(12) 0.6202(4) 0.046(5) Uani 1 1 d . .
H21 H 0.745491 0.015741 0.615900 0.055 Uiso 1 1 calc R U
C22 C 0.8759(11) -0.0582(12) 0.6133(3) 0.047(5) Uani 1 1 d . .
H22 H 0.850598 -0.118126 0.604297 0.057 Uiso 1 1 calc R U
C23 C 0.9756(10) -0.0465(11) 0.6201(4) 0.039(4) Uani 1 1 d . .
H23 H 1.018166 -0.099652 0.615591 0.047 Uiso 1 1 calc R U
C24 C 1.0140(10) 0.0388(11) 0.6329(4) 0.038(4) Uani 1 1 d . .
H24 H 1.082243 0.044943 0.637208 0.045 Uiso 1 1 calc R U
C25 C 0.7316(9) 0.3384(10) 0.6908(3) 0.028(4) Uani 1 1 d . .
C26 C 0.6957(9) 0.4146(10) 0.6726(3) 0.029(4) Uani 1 1 d . .
H26 H 0.738551 0.451596 0.659581 0.034 Uiso 1 1 calc R U
C27 C 0.5977(10) 0.4407(11) 0.6723(4) 0.040(4) Uani 1 1 d . .
H27 H 0.572584 0.492016 0.658381 0.048 Uiso 1 1 calc R U
C28 C 0.5388(10) 0.3904(11) 0.6928(4) 0.042(4) Uani 1 1 d . .
H28 H 0.472181 0.408932 0.693538 0.051 Uiso 1 1 calc R U
C29 C 0.5723(10) 0.3150(11) 0.7119(4) 0.039(4) Uani 1 1 d . .
H29 H 0.528606 0.280138 0.725277 0.047 Uiso 1 1 calc R U
C30 C 0.6706(9) 0.2874(10) 0.7124(3) 0.036(4) Uani 1 1 d . .
H30 H 0.695330 0.236584 0.726598 0.044 Uiso 1 1 calc R U
C31 C 0.8717(10) 0.2527(12) 0.7177(4) 0.034(4) Uani 1 1 d . .
C32 C 0.8647(9) 0.1476(11) 0.7178(4) 0.034(4) Uani 1 1 d . .
H32 H 0.833838 0.112008 0.700013 0.040 Uiso 1 1 calc R U
C33 C 0.9055(10) 0.1006(12) 0.7456(4) 0.040(4) Uani 1 1 d . .
H33 H 0.904385 0.030515 0.746238 0.048 Uiso 1 1 calc R U
C34 C 0.9474(10) 0.1500(13) 0.7719(4) 0.038(4) Uani 1 1 d . .
H34 H 0.973588 0.114388 0.790501 0.046 Uiso 1 1 calc R U
C35 C 0.9516(10) 0.2528(12) 0.7717(4) 0.037(4) Uani 1 1 d . .
H35 H 0.981128 0.287834 0.789822 0.044 Uiso 1 1 calc R U
C36 C 0.9117(10) 0.3035(12) 0.7442(4) 0.038(4) Uani 1 1 d . .
H36 H 0.912219 0.373662 0.743917 0.046 Uiso 1 1 calc R U
C37 C 0.8443(9) 0.4854(10) 0.5706(4) 0.028(4) Uani 1 1 d . .
C38 C 0.8697(9) 0.5101(11) 0.5383(4) 0.028(4) Uani 1 1 d . .
C39 C 0.9069(9) 0.6032(12) 0.5321(4) 0.040(4) Uani 1 1 d . .
C40 C 0.9178(9) 0.6708(11) 0.5558(4) 0.031(4) Uani 1 1 d . .
C41 C 0.8920(10) 0.6505(14) 0.5888(4) 0.042(4) Uani 1 1 d . .
C42 C 0.8517(11) 0.5605(13) 0.5925(4) 0.044(5) Uani 1 1 d . .
C43 C 0.6688(9) 0.3713(10) 0.5808(3) 0.027(4) Uani 1 1 d . .
C44 C 0.6160(11) 0.4334(11) 0.5617(4) 0.034(4) Uani 1 1 d . .
C45 C 0.5165(11) 0.4371(12) 0.5614(4) 0.042(4) Uani 1 1 d . .
C46 C 0.4680(10) 0.3749(11) 0.5831(4) 0.035(4) Uani 1 1 d . .
C47 C 0.5188(10) 0.3123(11) 0.6016(4) 0.033(4) Uani 1 1 d . .
C48 C 0.6164(9) 0.3081(13) 0.6019(4) 0.039(4) Uani 1 1 d . .
C49 C 0.8371(10) 0.2377(11) 0.4875(3) 0.042(4) Uani 1 1 d . .
H49A H 0.779515 0.279375 0.481907 0.050 Uiso 1 1 calc R U
H49B H 0.895816 0.279756 0.486212 0.050 Uiso 1 1 calc R U
C50 C 0.8422(10) 0.1560(10) 0.4623(3) 0.046(4) Uani 1 1 d . .
H50A H 0.902785 0.118653 0.466204 0.069 Uiso 1 1 calc R U
H50B H 0.840916 0.184428 0.439970 0.069 Uiso 1 1 calc R U
H50C H 0.786359 0.111718 0.464272 0.069 Uiso 1 1 calc R U
C51 C 0.9378(10) 0.1211(11) 0.5452(4) 0.051(5) Uani 1 1 d . .
H51A H 0.930696 0.103880 0.568798 0.062 Uiso 1 1 calc R U
H51B H 0.939267 0.058585 0.532589 0.062 Uiso 1 1 calc R U
C52 C 1.0346(10) 0.1729(12) 0.5420(4) 0.065(5) Uani 1 1 d . .
H52A H 1.045058 0.186140 0.518631 0.098 Uiso 1 1 calc R U
H52B H 1.087145 0.130812 0.551192 0.098 Uiso 1 1 calc R U
H52C H 1.034175 0.235436 0.554261 0.098 Uiso 1 1 calc R U
C53 C 0.7151(11) 0.1264(11) 0.5384(4) 0.051(5) Uani 1 1 d . .
H53A H 0.708872 0.120101 0.562665 0.062 Uiso 1 1 calc R U
H53B H 0.659681 0.166832 0.529710 0.062 Uiso 1 1 calc R U
C54 C 0.7073(16) 0.0245(14) 0.5231(5) 0.123(10) Uani 1 1 d . .
H54A H 0.727343 0.027422 0.500136 0.184 Uiso 1 1 calc R U
H54B H 0.639781 0.001397 0.523485 0.184 Uiso 1 1 calc R U
H54C H 0.749905 -0.021274 0.535724 0.184 Uiso 1 1 calc R U
C55 C 0.4273(10) 0.9146(10) 0.6026(3) 0.031(4) Uani 1 1 d . .
C56 C 0.4753(10) 0.9932(12) 0.5875(3) 0.035(4) Uani 1 1 d . .
C57 C 0.4310(11) 1.0702(11) 0.5737(4) 0.042(4) Uani 1 1 d . .
C58 C 0.3342(10) 1.0853(12) 0.5739(4) 0.038(4) Uani 1 1 d . .
C59 C 0.2831(10) 1.0101(11) 0.5891(4) 0.035(4) Uani 1 1 d . .
C60 C 0.3288(9) 0.9307(11) 0.6017(3) 0.028(4) Uani 1 1 d . .
C61 C 0.4225(10) 0.7397(11) 0.6352(3) 0.036(4) Uani 1 1 d . .
C62 C 0.3778(10) 0.7724(13) 0.6644(4) 0.041(4) Uani 1 1 d . .
C63 C 0.3266(10) 0.7105(12) 0.6844(3) 0.039(4) Uani 1 1 d . .
C64 C 0.3201(10) 0.6120(13) 0.6782(4) 0.044(4) Uani 1 1 d . .
C65 C 0.3670(11) 0.5751(13) 0.6506(4) 0.045(4) Uani 1 1 d . .
C66 C 0.4173(10) 0.6392(11) 0.6317(3) 0.033(4) Uani 1 1 d . .
C67 C 0.5776(9) 0.8456(11) 0.6420(3) 0.022(4) Uani 1 1 d . .
C68 C 0.5913(10) 0.9302(13) 0.6590(4) 0.031(4) Uani 1 1 d . .
C69 C 0.6679(13) 0.9444(13) 0.6829(4) 0.044(5) Uani 1 1 d . .
C70 C 0.7332(10) 0.8725(14) 0.6894(4) 0.035(4) Uani 1 1 d . .
C71 C 0.7193(11) 0.7833(13) 0.6736(4) 0.039(4) Uani 1 1 d . .
C72 C 0.6456(12) 0.7737(12) 0.6506(4) 0.039(4) Uani 1 1 d . .
C73 C 0.5251(9) 0.7748(10) 0.5801(4) 0.030(4) Uani 1 1 d . .
C74 C 0.4605(9) 0.7401(10) 0.5568(4) 0.030(4) Uani 1 1 d . .
C75 C 0.4758(10) 0.7118(10) 0.5241(4) 0.030(4) Uani 1 1 d . .
C76 C 0.5733(12) 0.7178(11) 0.5153(4) 0.045(4) Uani 1 1 d . .
C77 C 0.6410(11) 0.7525(12) 0.5361(4) 0.040(4) Uani 1 1 d . .
C78 C 0.6191(10) 0.7799(10) 0.5685(4) 0.031(4) Uani 1 1 d . .
C79 C 0.3980(12) 0.4058(11) 0.7977(4) 0.056(5) Uani 1 1 d . .
H79A H 0.340826 0.407221 0.811765 0.068 Uiso 1 1 calc R U
H79B H 0.442541 0.459673 0.805073 0.068 Uiso 1 1 calc R U
Cl1 Cl 0.3599(3) 0.4258(3) 0.75717(10) 0.0613(13) Uani 1 1 d . .
Cl2 Cl 0.4586(3) 0.2912(4) 0.80292(13) 0.0828(17) Uani 1 1 d . .
F1 F 0.8592(6) 0.4491(6) 0.51341(19) 0.048(2) Uani 1 1 d . .
F2 F 0.9315(6) 0.6243(6) 0.5005(2) 0.058(3) Uani 1 1 d . .
F3 F 0.9522(5) 0.7618(6) 0.5496(2) 0.049(2) Uani 1 1 d . .
F4 F 0.9022(5) 0.7175(6) 0.6118(2) 0.046(2) Uani 1 1 d . .
F5 F 0.8250(5) 0.5445(5) 0.62470(18) 0.038(2) Uani 1 1 d . .
F6 F 0.6584(5) 0.4928(6) 0.5398(2) 0.045(2) Uani 1 1 d . .
F7 F 0.4661(6) 0.4987(6) 0.5415(2) 0.049(2) Uani 1 1 d . .
F8 F 0.3711(6) 0.3787(6) 0.58214(19) 0.048(2) Uani 1 1 d . .
F9 F 0.4718(5) 0.2496(6) 0.6220(2) 0.049(2) Uani 1 1 d . .
F10 F 0.6638(5) 0.2400(6) 0.6203(2) 0.038(2) Uani 1 1 d . .
F11 F 0.5743(5) 0.9873(5) 0.58690(17) 0.037(2) Uani 1 1 d . .
F12 F 0.4866(5) 1.1434(6) 0.5593(2) 0.049(2) Uani 1 1 d . .
F13 F 0.2901(5) 1.1626(6) 0.5607(2) 0.051(3) Uani 1 1 d . .
F14 F 0.1837(5) 1.0205(6) 0.58841(19) 0.046(2) Uani 1 1 d . .
F15 F 0.2661(5) 0.8623(6) 0.61427(18) 0.044(2) Uani 1 1 d . .
F16 F 0.3804(5) 0.8680(6) 0.67170(18) 0.041(2) Uani 1 1 d . .
F17 F 0.2848(5) 0.7494(6) 0.71121(19) 0.054(3) Uani 1 1 d . .
F18 F 0.2729(5) 0.5533(6) 0.69788(19) 0.053(3) Uani 1 1 d . .
F19 F 0.3607(5) 0.4794(6) 0.6442(2) 0.045(2) Uani 1 1 d . .
F20 F 0.4593(5) 0.5951(5) 0.6057(2) 0.042(2) Uani 1 1 d . .
F21 F 0.5319(5) 1.0083(6) 0.65475(18) 0.036(2) Uani 1 1 d . .
F22 F 0.6770(5) 1.0315(7) 0.69849(19) 0.046(2) Uani 1 1 d . .
F23 F 0.8056(6) 0.8847(6) 0.7122(2) 0.050(2) Uani 1 1 d . .
F24 F 0.7845(6) 0.7089(6) 0.68067(19) 0.050(2) Uani 1 1 d . .
F25 F 0.6386(5) 0.6817(7) 0.63655(19) 0.046(2) Uani 1 1 d . .
F26 F 0.3631(5) 0.7334(6) 0.56394(18) 0.041(2) Uani 1 1 d . .
F27 F 0.4075(5) 0.6757(6) 0.50353(18) 0.039(2) Uani 1 1 d . .
F28 F 0.5957(5) 0.6901(6) 0.48453(18) 0.044(2) Uani 1 1 d . .
F29 F 0.7365(5) 0.7603(6) 0.52768(19) 0.051(2) Uani 1 1 d . .
F30 F 0.6948(5) 0.8146(6) 0.58742(18) 0.039(2) Uani 1 1 d . .
N4 N 0.9982(7) 0.4255(8) 0.6608(3) 0.028(3) Uani 1 1 d . .
N2 N 0.9893(8) 0.2101(8) 0.6524(3) 0.030(2) Uani 1 1 d . .
N3 N 0.8313(7) 0.3063(8) 0.6897(3) 0.030(2) Uani 1 1 d . .
N1 N 0.8471(7) 0.3365(8) 0.6172(2) 0.024(3) Uani 1 1 d . .
O1 O 0.8303(6) 0.2989(6) 0.5531(2) 0.033(3) Uani 1 1 d . .
P1 P 0.8012(3) 0.3651(3) 0.58160(10) 0.0336(11) Uani 1 1 d . .
Si1 Si 0.8290(3) 0.1918(3) 0.53075(10) 0.0367(12) Uani 1 1 d . .
V1 V 0.91252(16) 0.32200(18) 0.65380(6) 0.0318(7) Uani 1 1 d . .

loop_
_atom_site_aniso_label
_atom_site_aniso_U_11
_atom_site_aniso_U_22
_atom_site_aniso_U_33
_atom_site_aniso_U_23
_atom_site_aniso_U_13
_atom_site_aniso_U_12
B1 0.037(11) 0.044(13) 0.022(10) 0.007(10) 0.007(8) -0.017(10)
C1 0.026(8) 0.020(10) 0.039(10) -0.001(8) 0.017(7) -0.006(7)
C2 0.028(9) 0.036(10) 0.045(11) 0.005(9) 0.000(8) -0.006(7)
C3 0.048(10) 0.060(13) 0.034(10) 0.003(10) 0.023(8) -0.004(9)
C4 0.037(10) 0.060(13) 0.036(11) 0.011(10) 0.014(8) -0.022(9)
C5 0.057(11) 0.036(11) 0.044(11) 0.017(9) 0.025(9) -0.020(8)
C6 0.051(10) 0.037(11) 0.015(9) 0.007(8) 0.004(7) -0.001(8)
C7 0.028(9) 0.045(11) 0.027(10) 0.005(9) 0.005(8) 0.007(8)
C8 0.042(10) 0.042(11) 0.035(11) 0.012(9) 0.013(8) 0.009(8)
C9 0.053(11) 0.044(11) 0.024(10) -0.002(9) 0.015(9) -0.001(9)
C10 0.069(13) 0.038(12) 0.035(11) -0.020(9) 0.010(10) -0.021(10)
C11 0.059(11) 0.029(11) 0.052(13) -0.002(10) 0.022(9) -0.011(9)
C12 0.040(10) 0.027(10) 0.043(11) 0.010(9) 0.010(9) -0.004(8)
C13 0.013(8) 0.037(10) 0.042(11) -0.007(9) -0.003(8) -0.010(7)
C14 0.020(9) 0.061(12) 0.033(10) 0.004(9) 0.000(8) -0.014(8)
C15 0.056(13) 0.077(15) 0.061(14) 0.012(12) 0.020(11) -0.026(10)
C16 0.037(10) 0.045(12) 0.096(16) -0.029(12) 0.034(11) -0.019(8)
C17 0.047(11) 0.069(13) 0.046(11) -0.001(10) 0.000(9) 0.026(10)
C18 0.024(9) 0.047(11) 0.028(10) -0.016(9) -0.003(7) 0.001(7)
C19 0.024(9) 0.040(11) 0.041(10) 0.022(9) 0.018(8) 0.002(8)
C20 0.051(11) 0.029(11) 0.034(10) -0.004(8) 0.028(8) -0.012(8)
C21 0.034(10) 0.050(13) 0.055(12) 0.007(10) 0.021(8) 0.003(9)
C22 0.043(11) 0.059(13) 0.041(11) 0.006(9) 0.007(8) -0.005(9)
C23 0.031(10) 0.035(11) 0.052(11) -0.005(9) 0.009(8) -0.010(8)
C24 0.029(9) 0.038(11) 0.047(11) 0.015(9) 0.014(8) -0.003(8)
C25 0.015(8) 0.027(10) 0.043(10) -0.006(8) 0.013(7) 0.008(7)
C26 0.025(9) 0.020(9) 0.041(10) 0.000(8) 0.009(7) 0.000(7)
C27 0.038(10) 0.030(10) 0.053(11) 0.008(9) 0.011(8) 0.015(8)
C28 0.035(9) 0.028(11) 0.067(12) 0.000(10) 0.021(9) 0.000(8)
C29 0.028(9) 0.023(10) 0.068(12) 0.017(10) 0.019(8) -0.007(8)
C30 0.036(10) 0.038(11) 0.036(10) 0.020(8) 0.009(8) 0.003(7)
C31 0.030(9) 0.041(12) 0.032(11) 0.010(10) 0.021(8) 0.004(8)
C32 0.032(9) 0.030(11) 0.040(11) -0.003(9) 0.019(8) -0.011(7)
C33 0.030(9) 0.047(12) 0.044(12) 0.014(11) 0.017(8) -0.001(8)
C34 0.033(9) 0.056(14) 0.025(10) 0.006(10) 0.006(8) 0.008(8)
C35 0.043(10) 0.032(12) 0.038(11) -0.001(10) 0.021(8) -0.012(8)
C36 0.034(9) 0.034(11) 0.049(11) 0.009(11) 0.031(9) -0.006(8)
C37 0.039(9) 0.004(9) 0.043(10) 0.005(8) 0.020(8) -0.001(7)
C38 0.036(9) 0.017(10) 0.033(10) -0.009(9) 0.008(8) -0.007(7)
C39 0.026(9) 0.040(12) 0.054(12) 0.001(11) 0.004(8) 0.013(8)
C40 0.030(9) 0.017(10) 0.047(12) 0.002(9) 0.006(8) 0.003(7)
C41 0.041(10) 0.051(14) 0.036(11) -0.003(10) 0.003(8) -0.013(9)
C42 0.042(10) 0.037(12) 0.054(12) 0.010(10) 0.026(9) 0.020(9)
C43 0.028(8) 0.028(10) 0.026(9) -0.003(8) 0.009(7) -0.001(7)
C44 0.036(10) 0.028(10) 0.038(10) 0.011(9) -0.006(8) 0.008(8)
C45 0.027(10) 0.055(12) 0.044(11) 0.006(10) -0.005(8) 0.013(9)
C46 0.021(9) 0.021(10) 0.063(12) -0.003(9) 0.008(8) 0.011(8)
C47 0.027(10) 0.022(10) 0.051(11) 0.001(9) 0.004(8) -0.007(8)
C48 0.009(9) 0.068(13) 0.039(10) -0.009(10) -0.003(7) -0.001(8)
C49 0.033(9) 0.073(13) 0.020(9) -0.013(9) 0.009(7) 0.004(8)
C50 0.050(10) 0.045(11) 0.044(10) -0.002(9) 0.022(8) -0.008(8)
C51 0.057(11) 0.050(11) 0.050(11) -0.002(9) 0.023(9) 0.003(9)
C52 0.052(11) 0.065(13) 0.080(14) 0.016(11) 0.027(10) 0.016(10)
C53 0.070(12) 0.035(11) 0.052(11) 0.005(10) 0.028(9) -0.024(9)
C54 0.20(2) 0.084(17) 0.086(17) -0.037(14) 0.076(16) -0.106(17)
C55 0.028(9) 0.030(10) 0.036(10) -0.011(8) 0.009(7) -0.013(7)
C56 0.040(11) 0.034(11) 0.030(10) -0.003(9) 0.002(8) 0.003(9)
C57 0.049(12) 0.024(10) 0.053(12) -0.001(9) 0.021(9) 0.000(9)
C58 0.027(10) 0.036(11) 0.050(11) 0.001(9) 0.003(8) 0.017(8)
C59 0.020(9) 0.036(11) 0.050(11) -0.006(9) 0.014(8) 0.009(8)
C60 0.020(9) 0.027(10) 0.039(10) 0.001(8) 0.008(7) 0.010(7)
C61 0.044(10) 0.032(11) 0.033(10) -0.006(9) 0.020(8) 0.001(8)
C62 0.026(9) 0.043(12) 0.055(12) 0.011(10) 0.003(8) -0.010(8)
C63 0.051(10) 0.043(12) 0.024(10) 0.001(9) 0.008(8) -0.011(9)
C64 0.041(10) 0.048(13) 0.046(11) -0.003(10) 0.016(9) -0.012(9)
C65 0.058(11) 0.027(11) 0.052(12) -0.003(10) 0.016(9) -0.011(9)
C66 0.040(9) 0.024(10) 0.036(10) -0.008(9) 0.021(8) -0.005(8)
C67 0.024(9) 0.013(9) 0.030(9) 0.002(8) 0.012(7) -0.009(7)
C68 0.019(9) 0.049(13) 0.028(10) 0.011(10) 0.013(8) -0.003(9)
C69 0.061(13) 0.045(13) 0.027(11) -0.009(10) 0.027(10) -0.014(11)
C70 0.015(9) 0.050(13) 0.040(11) 0.012(10) 0.007(8) -0.012(9)
C71 0.038(11) 0.033(12) 0.046(12) 0.002(10) 0.005(9) 0.003(9)
C72 0.050(12) 0.026(12) 0.044(12) -0.013(10) 0.024(10) -0.018(9)
C73 0.013(8) 0.038(10) 0.041(10) -0.004(8) 0.005(7) 0.013(7)
C74 0.009(8) 0.034(10) 0.050(11) -0.011(9) 0.016(8) -0.002(7)
C75 0.026(9) 0.030(10) 0.034(10) -0.009(8) 0.002(8) 0.004(7)
C76 0.063(13) 0.039(12) 0.032(11) -0.009(9) 0.012(10) -0.011(9)
C77 0.031(10) 0.044(11) 0.046(12) 0.004(10) 0.009(9) 0.008(8)
C78 0.022(9) 0.027(10) 0.045(11) -0.010(8) 0.007(8) -0.014(7)
C79 0.083(13) 0.041(12) 0.043(11) -0.010(9) -0.014(9) 0.003(9)
Cl1 0.051(3) 0.079(4) 0.056(3) 0.007(3) 0.020(2) 0.008(2)
Cl2 0.068(3) 0.074(4) 0.108(4) 0.031(3) 0.018(3) 0.011(3)
F1 0.068(6) 0.046(6) 0.031(5) 0.000(5) 0.018(4) -0.014(5)
F2 0.079(6) 0.056(6) 0.043(6) 0.002(5) 0.035(5) -0.020(5)
F3 0.048(5) 0.036(6) 0.066(6) 0.001(5) 0.025(5) -0.001(4)
F4 0.055(6) 0.031(6) 0.054(6) -0.009(5) 0.024(5) -0.004(4)
F5 0.052(5) 0.034(5) 0.028(5) -0.003(4) 0.016(4) -0.002(4)
F6 0.041(5) 0.042(6) 0.054(6) 0.025(5) 0.007(4) 0.000(4)
F7 0.046(5) 0.040(6) 0.059(6) 0.005(5) -0.001(5) 0.002(5)
F8 0.039(6) 0.058(6) 0.047(6) -0.005(5) 0.011(4) 0.005(4)
F9 0.037(5) 0.052(6) 0.060(6) 0.008(5) 0.026(4) -0.005(4)
F10 0.023(5) 0.034(5) 0.058(6) 0.004(5) 0.012(4) 0.004(4)
F11 0.027(5) 0.044(6) 0.042(5) 0.002(4) 0.014(4) -0.003(4)
F12 0.043(5) 0.040(6) 0.065(6) 0.011(5) 0.018(4) 0.001(4)
F13 0.039(5) 0.040(6) 0.077(7) 0.017(5) 0.022(5) 0.009(4)
F14 0.032(5) 0.047(6) 0.060(6) 0.001(5) 0.016(4) 0.004(4)
F15 0.040(5) 0.040(6) 0.054(6) 0.000(5) 0.024(4) -0.005(4)
F16 0.047(5) 0.035(6) 0.043(5) -0.002(5) 0.022(4) -0.003(4)
F17 0.051(5) 0.072(7) 0.041(5) -0.002(5) 0.029(4) -0.006(5)
F18 0.039(5) 0.071(7) 0.052(6) 0.017(5) 0.022(4) -0.013(5)
F19 0.046(5) 0.034(6) 0.055(6) 0.009(5) 0.011(4) -0.009(4)
F20 0.044(5) 0.021(5) 0.062(6) -0.003(5) 0.020(4) 0.000(4)
F21 0.037(5) 0.032(5) 0.041(5) -0.003(4) 0.015(4) 0.005(4)
F22 0.036(5) 0.060(7) 0.041(6) -0.017(5) 0.017(4) -0.008(4)
F23 0.033(5) 0.078(7) 0.038(5) -0.019(5) 0.004(4) -0.002(5)
F24 0.043(5) 0.061(7) 0.047(6) 0.022(5) 0.012(4) 0.013(5)
F25 0.036(5) 0.053(6) 0.050(6) 0.007(5) 0.015(4) 0.007(4)
F26 0.034(5) 0.045(6) 0.044(5) -0.002(4) 0.011(4) 0.000(4)
F27 0.037(5) 0.043(6) 0.036(5) -0.005(5) 0.005(4) -0.008(4)
F28 0.044(5) 0.056(6) 0.034(5) -0.003(5) 0.025(4) 0.001(4)
F29 0.031(5) 0.076(7) 0.048(6) -0.003(5) 0.025(4) -0.002(4)
F30 0.027(5) 0.051(6) 0.041(5) -0.006(5) 0.015(4) -0.014(4)
N4 0.027(7) 0.035(8) 0.022(7) 0.000(6) 0.013(5) 0.006(6)
N2 0.033(5) 0.026(5) 0.032(5) 0.015(5) 0.018(4) -0.004(4)
N3 0.033(5) 0.026(5) 0.032(5) 0.015(5) 0.018(4) -0.004(4)
N1 0.024(6) 0.028(8) 0.020(7) 0.005(6) 0.001(5) -0.014(5)
O1 0.043(6) 0.020(6) 0.039(6) -0.012(5) 0.017(5) -0.016(5)
P1 0.030(2) 0.029(3) 0.042(3) -0.007(2) 0.014(2) -0.0056(19)
Si1 0.040(3) 0.034(3) 0.037(3) -0.001(2) 0.018(2) -0.002(2)
V1 0.0281(14) 0.0302(16) 0.0388(17) -0.0002(14) 0.0194(12) -0.0023(12)

loop_
_atom_type_symbol
_atom_type_description
_atom_type_scat_dispersion_real
_atom_type_scat_dispersion_imag
_atom_type_scat_source
C C 0.0033 0.0016 'International Tables Vol C Tables 4.2.6.8 and 6.1.1.4'
B B 0.0013 0.0007 'International Tables Vol C Tables 4.2.6.8 and 6.1.1.4'
N N 0.0061 0.0033 'International Tables Vol C Tables 4.2.6.8 and 6.1.1.4'
O O 0.0106 0.0060 'International Tables Vol C Tables 4.2.6.8 and 6.1.1.4'
F F 0.0171 0.0103 'International Tables Vol C Tables 4.2.6.8 and 6.1.1.4'
Si Si 0.0817 0.0704 'International Tables Vol C Tables 4.2.6.8 and 6.1.1.4'
P P 0.1023 0.0942 'International Tables Vol C Tables 4.2.6.8 and 6.1.1.4'
V V 0.3005 0.5294 'International Tables Vol C Tables 4.2.6.8 and 6.1.1.4'
Cl Cl 0.1484 0.1585 'International Tables Vol C Tables 4.2.6.8 and 6.1.1.4'
H H 0.0000 0.0000 'International Tables Vol C Tables 4.2.6.8 and 6.1.1.4'

loop_
_geom_angle_atom_site_label_1
_geom_angle_atom_site_label_2
_geom_angle_atom_site_label_3
_geom_angle
C55 B1 C61 114.0(12)
C55 B1 C73 101.0(11)
C61 B1 C73 113.3(13)
C55 B1 C67 112.6(13)
C61 B1 C67 103.7(11)
C73 B1 C67 112.7(11)
C6 C1 C2 118.9(12)
C6 C1 N4 122.3(12)
C2 C1 N4 118.7(12)
C1 C2 C3 120.2(14)
C4 C3 C2 119.2(14)
C3 C4 C5 121.3(13)
C4 C5 C6 119.6(14)
C1 C6 C5 120.8(13)
C12 C7 N4 123.1(13)
C12 C7 C8 119.0(14)
N4 C7 C8 117.8(13)
C9 C8 C7 117.2(14)
C10 C9 C8 121.9(15)
C9 C10 C11 121.7(15)
C12 C11 C10 118.0(16)
C7 C12 C11 122.0(15)
C18 C13 C14 120.1(13)
C18 C13 N2 121.3(12)
C14 C13 N2 118.6(13)
C13 C14 C15 119.5(14)
C16 C15 C14 121.6(15)
C15 C16 C17 117.1(16)
C18 C17 C16 119.0(16)
C13 C18 C17 122.6(14)
C20 C19 C24 119.6(15)
C20 C19 N2 119.3(13)
C24 C19 N2 121.1(13)
C19 C20 C21 122.1(14)
C20 C21 C22 118.7(15)
C23 C22 C21 118.3(15)
C24 C23 C22 122.1(15)
C23 C24 C19 119.2(14)
C26 C25 C30 119.8(12)
C26 C25 N3 122.8(11)
C30 C25 N3 117.4(13)
C25 C26 C27 122.0(12)
C28 C27 C26 117.9(14)
C29 C28 C27 121.9(14)
C28 C29 C30 120.9(13)
C29 C30 C25 117.3(13)
C36 C31 C32 121.6(15)
C36 C31 N3 119.3(15)
C32 C31 N3 119.0(16)
C33 C32 C31 115.8(15)
C34 C33 C32 123.3(16)
C33 C34 C35 120.0(15)
C34 C35 C36 118.9(15)
C31 C36 C35 120.3(15)
C42 C37 C38 114.5(12)
C42 C37 P1 122.5(11)
C38 C37 P1 122.9(12)
F1 C38 C39 117.7(13)
F1 C38 C37 122.8(13)
C39 C38 C37 119.5(14)
C40 C39 F2 120.3(14)
C40 C39 C38 121.9(15)
F2 C39 C38 117.8(15)
C39 C40 F3 121.8(13)
C39 C40 C41 121.1(15)
F3 C40 C41 117.1(15)
F4 C41 C42 125.6(14)
F4 C41 C40 120.8(15)
C42 C41 C40 113.5(16)
C41 C42 C37 128.8(14)
C41 C42 F5 111.9(15)
C37 C42 F5 118.9(14)
C44 C43 C48 116.7(13)
C44 C43 P1 123.8(11)
C48 C43 P1 119.6(11)
C43 C44 F6 121.1(13)
C43 C44 C45 123.1(15)
F6 C44 C45 115.7(14)
F7 C45 C44 121.4(15)
F7 C45 C46 120.4(13)
C44 C45 C46 118.3(15)
C47 C46 F8 123.2(14)
C47 C46 C45 119.3(14)
F8 C46 C45 117.4(14)
C46 C47 C48 122.5(15)
C46 C47 F9 119.5(13)
C48 C47 F9 117.9(14)
F10 C48 C47 119.7(14)
F10 C48 C43 120.1(12)
C47 C48 C43 120.1(15)
C50 C49 Si1 113.3(10)
C52 C51 Si1 115.7(11)
C54 C53 Si1 114.5(11)
C60 C55 C56 110.5(14)
C60 C55 B1 128.7(13)
C56 C55 B1 120.5(12)
C57 C56 F11 118.8(13)
C57 C56 C55 124.5(14)
F11 C56 C55 116.8(13)
C56 C57 C58 123.7(15)
C56 C57 F12 119.2(14)
C58 C57 F12 117.0(15)
F13 C58 C57 123.9(15)
F13 C58 C59 122.0(13)
C57 C58 C59 114.1(14)
C60 C59 F14 122.7(13)
C60 C59 C58 121.3(13)
F14 C59 C58 115.9(13)
C59 C60 C55 125.8(14)
C59 C60 F15 113.1(11)
C55 C60 F15 121.1(13)
C66 C61 C62 111.7(13)
C66 C61 B1 129.0(12)
C62 C61 B1 118.2(13)
F16 C62 C63 118.1(14)
F16 C62 C61 118.7(13)
C63 C62 C61 123.1(15)
F17 C63 C64 120.1(13)
F17 C63 C62 118.5(14)
C64 C63 C62 121.3(14)
F18 C64 C63 120.7(13)
F18 C64 C65 121.5(15)
C63 C64 C65 117.8(14)
F19 C65 C66 123.2(13)
F19 C65 C64 118.2(14)
C66 C65 C64 118.5(15)
F20 C66 C65 113.2(13)
F20 C66 C61 119.5(12)
C65 C66 C61 127.1(13)
C68 C67 C72 113.2(14)
C68 C67 B1 127.5(14)
C72 C67 B1 119.1(14)
F21 C68 C67 122.4(14)
F21 C68 C69 114.2(16)
C67 C68 C69 123.4(15)
F22 C69 C70 119.9(17)
F22 C69 C68 119.6(17)
C70 C69 C68 120.4(16)
F23 C70 C69 121.0(17)
F23 C70 C71 120.8(16)
C69 C70 C71 118.0(16)
C72 C71 F24 122.3(16)
C72 C71 C70 119.2(15)
F24 C71 C70 118.3(16)
C71 C72 F25 114.2(16)
C71 C72 C67 125.6(15)
F25 C72 C67 120.1(16)
C74 C73 C78 111.8(13)
C74 C73 B1 120.3(11)
C78 C73 B1 127.4(13)
C73 C74 F26 119.2(12)
C73 C74 C75 129.2(12)
F26 C74 C75 111.5(12)
F27 C75 C74 124.3(12)
F27 C75 C76 121.5(13)
C74 C75 C76 114.1(14)
C77 C76 F28 120.4(14)
C77 C76 C75 121.1(14)
F28 C76 C75 118.5(15)
C76 C77 F29 121.7(14)
C76 C77 C78 121.1(14)
F29 C77 C78 117.2(14)
F30 C78 C73 121.9(13)
F30 C78 C77 115.4(12)
C73 C78 C77 122.6(14)
Cl1 C79 Cl2 112.0(8)
C1 N4 C7 114.6(11)
C1 N4 V1 126.6(9)
C7 N4 V1 118.4(8)
C19 N2 C13 116.2(11)
C19 N2 V1 121.8(9)
C13 N2 V1 122.0(9)
C31 N3 C25 117.8(10)
C31 N3 V1 116.3(8)
C25 N3 V1 125.9(9)
P1 N1 V1 169.3(6)
P1 O1 Si1 154.1(6)
O1 P1 N1 115.6(6)
O1 P1 C37 104.2(6)
N1 P1 C37 108.8(6)
O1 P1 C43 108.0(6)
N1 P1 C43 112.5(6)
C37 P1 C43 107.1(6)
O1 Si1 C53 108.1(6)
O1 Si1 C51 106.4(6)
C53 Si1 C51 112.3(7)
O1 Si1 C49 102.2(6)
C53 Si1 C49 114.0(7)
C51 Si1 C49 112.9(6)
N1 V1 N4 110.6(5)
N1 V1 N2 110.3(5)
N4 V1 N2 105.5(5)
N1 V1 N3 112.0(5)
N4 V1 N3 111.4(5)
N2 V1 N3 106.8(5)

loop_
_geom_bond_atom_site_label_1
_geom_bond_atom_site_label_2
_geom_bond_distance
B1 C55 1.61(2)
B1 C61 1.62(2)
B1 C73 1.64(2)
B1 C67 1.65(2)
C1 C6 1.383(18)
C1 C2 1.409(18)
C1 N4 1.420(15)
C2 C3 1.413(18)
C3 C4 1.370(19)
C4 C5 1.384(19)
C5 C6 1.397(17)
C7 C12 1.344(18)
C7 N4 1.439(16)
C7 C8 1.461(18)
C8 C9 1.360(18)
C9 C10 1.339(19)
C10 C11 1.381(19)
C11 C12 1.380(19)
C13 C18 1.340(17)
C13 C14 1.347(17)
C13 N2 1.448(16)
C14 C15 1.378(19)
C15 C16 1.38(2)
C16 C17 1.413(19)
C17 C18 1.351(18)
C19 C20 1.351(18)
C19 C24 1.400(18)
C19 N2 1.446(17)
C20 C21 1.393(19)
C21 C22 1.406(19)
C22 C23 1.393(18)
C23 C24 1.363(18)
C25 C26 1.348(17)
C25 C30 1.417(17)
C25 N3 1.439(15)
C26 C27 1.392(17)
C27 C28 1.363(18)
C28 C29 1.351(18)
C29 C30 1.400(17)
C31 C36 1.369(19)
C31 C32 1.427(19)
C31 N3 1.434(16)
C32 C33 1.387(18)
C33 C34 1.364(19)
C34 C35 1.394(19)
C35 C36 1.397(19)
C37 C42 1.350(19)
C37 C38 1.406(18)
C37 P1 1.796(13)
C38 F1 1.305(14)
C38 C39 1.388(19)
C39 C40 1.326(18)
C39 F2 1.369(16)
C40 F3 1.348(15)
C40 C41 1.423(19)
C41 F4 1.302(16)
C41 C42 1.35(2)
C42 F5 1.384(15)
C43 C44 1.334(17)
C43 C48 1.424(18)
C43 P1 1.820(13)
C44 F6 1.348(15)
C44 C45 1.367(18)
C45 F7 1.331(16)
C45 C46 1.403(19)
C46 C47 1.312(18)
C46 F8 1.332(14)
C47 C48 1.341(17)
C47 F9 1.365(15)
C48 F10 1.338(16)
C49 C50 1.509(17)
C49 Si1 1.864(13)
C51 C52 1.514(19)
C51 Si1 1.847(15)
C53 C54 1.51(2)
C53 Si1 1.836(13)
C55 C60 1.369(17)
C55 C56 1.406(18)
C56 C57 1.319(18)
C56 F11 1.364(14)
C57 C58 1.346(18)
C57 F12 1.395(15)
C58 F13 1.311(15)
C58 C59 1.395(19)
C59 C60 1.335(18)
C59 F14 1.371(14)
C60 F15 1.377(14)
C61 C66 1.370(18)
C61 C62 1.425(19)
C62 F16 1.328(16)
C62 C63 1.379(18)
C63 F17 1.356(15)
C63 C64 1.361(19)
C64 F18 1.316(15)
C64 C65 1.405(19)
C65 F19 1.323(16)
C65 C66 1.362(18)
C66 F20 1.361(14)
C67 C68 1.345(18)
C67 C72 1.383(19)
C68 F21 1.342(15)
C68 C69 1.41(2)
C69 F22 1.340(16)
C69 C70 1.34(2)
C70 F23 1.337(16)
C70 C71 1.37(2)
C71 C72 1.35(2)
C71 F24 1.370(16)
C72 F25 1.371(15)
C73 C74 1.351(17)
C73 C78 1.396(17)
C74 F26 1.383(13)
C74 C75 1.400(18)
C75 F27 1.320(15)
C75 C76 1.401(19)
C76 C77 1.313(19)
C76 F28 1.349(15)
C77 F29 1.375(15)
C77 C78 1.405(19)
C78 F30 1.347(14)
C79 Cl1 1.718(15)
C79 Cl2 1.770(15)
N4 V1 1.844(11)
N2 V1 1.848(11)
N3 V1 1.881(9)
N1 P1 1.592(11)
N1 V1 1.710(11)
O1 P1 1.528(9)
O1 Si1 1.708(9)
